data_7027556
loop_
_publ_author_name
'Cross, Wendy I.'
'Godfrey, Stephen M.'
'McAuliffe, Charles A.'
'Pritchard, Robin G.'
'Sheffield, Joanne M.'
'Thompson, Graeme M.'

_publ_section_title
;
 The reaction of some tertiary phosphines with two mole equivalents of
 diiodine to produce the iodophosphonium triiodides [R3PI]I3; influence of
 R in causing subtle variations in solid state structures
;
_journal_issue 16
_journal_name_full 'Journal of the Chemical Society, Dalton Transactions'
_journal_page_first 2795
_journal_paper_doi 10.1039/a903974k
_journal_year 1999
_chemical_formula_sum 'C9 H21 I4 P'
_chemical_formula_weight 667.83
_chemical_name_systematic
; 
 ? 
;
_space_group_IT_number 14
_symmetry_cell_setting monoclinic
_symmetry_space_group_name_Hall '-P 2yn'
_symmetry_space_group_name_H-M 'P 1 21/n 1'
_atom_sites_solution_hydrogens geom
_atom_sites_solution_primary direct
_atom_sites_solution_secondary difmap
_audit_creation_method SHELXL-97
_cell_angle_alpha 90.00
_cell_angle_beta 92.88(3)
_cell_angle_gamma 90.00
_cell_formula_units_Z 12
_cell_length_a 15.072(5)
_cell_length_b 11.309(7)
_cell_length_c 31.994(13)
_cell_measurement_temperature 203(2)
_cell_volume 5446(4)
_computing_structure_refinement 'SHELXL-97 (Sheldrick, 1997)'
_computing_structure_solution 'SHELXS-97 (Sheldrick, 1990)'
_diffrn_ambient_temperature 203(2)
_diffrn_measured_fraction_theta_full 0.932
_diffrn_measured_fraction_theta_max 0.932
_diffrn_radiation_monochromator graphite
_diffrn_radiation_source 'fine-focus sealed tube'
_diffrn_radiation_type MoK\a
_diffrn_radiation_wavelength 0.71073
_diffrn_reflns_av_R_equivalents 0.0674
_diffrn_reflns_av_sigmaI/netI 0.0353
_diffrn_reflns_limit_h_max 17
_diffrn_reflns_limit_h_min 0
_diffrn_reflns_limit_k_max 13
_diffrn_reflns_limit_k_min 0
_diffrn_reflns_limit_l_max 37
_diffrn_reflns_limit_l_min -37
_diffrn_reflns_number 9830
_diffrn_reflns_theta_full 24.99
_diffrn_reflns_theta_max 24.99
_diffrn_reflns_theta_min 1.27
_exptl_absorpt_coefficient_mu 6.929
_exptl_absorpt_correction_T_max 0.3379
_exptl_absorpt_correction_T_min 0.2303
_exptl_crystal_colour brown
_exptl_crystal_density_diffrn 2.443
_exptl_crystal_density_method 'not measured'
_exptl_crystal_description block
_exptl_crystal_F_000 3624
_exptl_crystal_size_max 0.30
_exptl_crystal_size_mid 0.20
_exptl_crystal_size_min 0.20
_refine_diff_density_max 1.873
_refine_diff_density_min -1.924
_refine_diff_density_rms 0.350
_refine_ls_extinction_method none
_refine_ls_goodness_of_fit_ref 0.947
_refine_ls_hydrogen_treatment mixed
_refine_ls_matrix_type full
_refine_ls_number_parameters 382
_refine_ls_number_reflns 9438
_refine_ls_number_restraints 0
_refine_ls_restrained_S_all 0.947
_refine_ls_R_factor_all 0.1068
_refine_ls_R_factor_gt 0.0739
_refine_ls_shift/su_max 0.001
_refine_ls_shift/su_mean 0.000
_refine_ls_structure_factor_coef Fsqd
_refine_ls_weighting_details 'w=1/[\s^2^(Fo^2^)+(0.1112P)^2^+179.7100P] where P=(Fo^2^+2Fc^2^)/3'
_refine_ls_weighting_scheme calc
_refine_ls_wR_factor_gt 0.1896
_refine_ls_wR_factor_ref 0.2186
_reflns_number_gt 6335
_reflns_number_total 9438
_reflns_threshold_expression >2sigma(I)
_cod_data_source_file 903974ksup1.cif
_cod_data_source_block t
_cod_depositor_comments
;
The following automatic conversions were performed:

'_refine_ls_weighting_scheme' value 'calc
w=1/[\s^2^(Fo^2^)+(0.1112P)^2^+179.7100P] where P=(Fo^2^+2Fc^2^)/3'
was changed to 'calc'. New tag '_refine_ls_weighting_details' was
created. The value of the new tag was set to
'w=1/[\s^2^(Fo^2^)+(0.1112P)^2^+179.7100P] where P=(Fo^2^+2Fc^2^)/3'.

Automatic conversion script
Id: cif_fix_values 3143 2015-03-26 13:38:13Z robertas 
;
_cod_original_sg_symbol_H-M 'P 21/n'
_cod_database_code 7027556

loop_
_symmetry_equiv_pos_as_xyz
'x, y, z'
'-x+1/2, y+1/2, -z+1/2'
'-x, -y, -z'
'x-1/2, -y-1/2, z-1/2'

loop_
_atom_site_label
_atom_site_type_symbol
_atom_site_fract_x
_atom_site_fract_y
_atom_site_fract_z
_atom_site_U_iso_or_equiv
_atom_site_adp_type
_atom_site_occupancy
_atom_site_calc_flag
_atom_site_refinement_flags
I1 I 0.66882(8) 0.90718(11) 0.34079(4) 0.0498(3) Uani 1 d .
I2 I 0.29015(8) 0.08462(11) 0.34040(4) 0.0528(3) Uani 1 d .
I3 I 0.69260(7) 0.40990(10) 0.50191(4) 0.0501(3) Uani 1 d .
I4 I 0.66228(9) 0.58226(12) 0.34637(4) 0.0572(3) Uani 1 d .
I5 I 0.48045(9) 0.49681(10) 0.34540(4) 0.0523(3) Uani 1 d .
I6 I 0.29744(9) 0.41010(12) 0.33919(4) 0.0573(3) Uani 1 d .
I7 I 0.68402(8) 0.08152(11) 0.50035(4) 0.0543(3) Uani 1 d .
I8 I 0.5000 0.0000 0.5000 0.0496(4) Uani 1 d S
I9 I 1.05787(9) 1.26167(12) 0.31920(5) 0.0639(4) Uani 1 d .
I10 I 0.97837(7) 1.49301(11) 0.31983(4) 0.0483(3) Uani 1 d .
I11 I 0.89790(8) 1.72536(12) 0.32280(4) 0.0564(3) Uani 1 d .
I12 I 1.0000 1.0000 0.5000 0.0385(3) Uani 1 d S
I13 I 1.07661(8) 0.76693(11) 0.49928(4) 0.0492(3) Uani 1 d .
P1 P 0.7081(3) 1.1109(4) 0.33675(13) 0.0406(10) Uani 1 d .
P2 P 0.2529(3) -0.1209(4) 0.33640(13) 0.0401(9) Uani 1 d .
P3 P 0.7330(3) 0.6140(4) 0.50171(13) 0.0357(9) Uani 1 d .
C1 C 0.7816(12) 1.1400(16) 0.3832(5) 0.050(4) Uani 1 d .
H1 H 0.7482 1.1184 0.4079 0.060 Uiso 1 calc R
C2 C 0.8009(17) 1.2746(17) 0.3863(7) 0.074(7) Uani 1 d .
H2A H 0.7452 1.3179 0.3849 0.111 Uiso 1 calc R
H2B H 0.8363 1.2986 0.3633 0.111 Uiso 1 calc R
H2C H 0.8331 1.2915 0.4126 0.111 Uiso 1 calc R
C3 C 0.8653(12) 1.0680(19) 0.3851(6) 0.057(5) Uani 1 d .
H3A H 0.8504 0.9847 0.3831 0.085 Uiso 1 calc R
H3B H 0.8981 1.0828 0.4115 0.085 Uiso 1 calc R
H3C H 0.9015 1.0899 0.3621 0.085 Uiso 1 calc R
C4 C 0.7542(12) 1.1319(15) 0.2858(5) 0.045(4) Uani 1 d .
H4 H 0.7077 1.1071 0.2646 0.054 Uiso 1 calc R
C5 C 0.7730(14) 1.2633(15) 0.2777(7) 0.059(5) Uani 1 d .
H5A H 0.7200 1.3093 0.2821 0.089 Uiso 1 calc R
H5B H 0.7902 1.2735 0.2491 0.089 Uiso 1 calc R
H5C H 0.8208 1.2901 0.2969 0.089 Uiso 1 calc R
C6 C 0.8348(13) 1.0545(19) 0.2795(6) 0.059(5) Uani 1 d .
H6A H 0.8200 0.9726 0.2849 0.088 Uiso 1 calc R
H6B H 0.8833 1.0790 0.2986 0.088 Uiso 1 calc R
H6C H 0.8526 1.0625 0.2509 0.088 Uiso 1 calc R
C7 C 0.6089(11) 1.1987(13) 0.3388(5) 0.041(4) Uani 1 d .
H7 H 0.6269 1.2828 0.3375 0.049 Uiso 1 calc R
C8 C 0.5425(12) 1.1761(19) 0.3021(6) 0.060(5) Uani 1 d .
H8A H 0.5713 1.1886 0.2760 0.090 Uiso 1 calc R
H8B H 0.4928 1.2301 0.3037 0.090 Uiso 1 calc R
H8C H 0.5213 1.0953 0.3033 0.090 Uiso 1 calc R
C9 C 0.5654(15) 1.180(2) 0.3806(7) 0.080(7) Uani 1 d .
H9A H 0.6086 1.1945 0.4035 0.121 Uiso 1 calc R
H9B H 0.5442 1.0989 0.3822 0.121 Uiso 1 calc R
H9C H 0.5158 1.2338 0.3825 0.121 Uiso 1 calc R
C10 C 0.1974(11) -0.1494(17) 0.2852(5) 0.048(4) Uani 1 d .
H10 H 0.2394 -0.1222 0.2644 0.057 Uiso 1 calc R
C11 C 0.1131(13) -0.076(2) 0.2768(6) 0.073(7) Uani 1 d .
H11A H 0.1256 0.0061 0.2828 0.109 Uiso 1 calc R
H11B H 0.0672 -0.1043 0.2945 0.109 Uiso 1 calc R
H11C H 0.0930 -0.0848 0.2477 0.109 Uiso 1 calc R
C12 C 0.1837(18) -0.277(2) 0.2767(7) 0.086(8) Uani 1 d .
H12A H 0.2390 -0.3196 0.2824 0.129 Uiso 1 calc R
H12B H 0.1644 -0.2884 0.2475 0.129 Uiso 1 calc R
H12C H 0.1387 -0.3079 0.2944 0.129 Uiso 1 calc R
C13 C 0.1881(12) -0.1517(16) 0.3811(5) 0.048(4) Uani 1 d .
H13 H 0.2268 -0.1334 0.4062 0.058 Uiso 1 calc R
C14 C 0.1656(17) -0.2895(19) 0.3835(8) 0.081(7) Uani 1 d .
H14A H 0.2199 -0.3350 0.3820 0.121 Uiso 1 calc R
H14B H 0.1249 -0.3108 0.3603 0.121 Uiso 1 calc R
H14C H 0.1383 -0.3064 0.4097 0.121 Uiso 1 calc R
C15 C 0.1067(12) -0.0717(19) 0.3832(6) 0.058(5) Uani 1 d .
H15A H 0.1250 0.0103 0.3816 0.088 Uiso 1 calc R
H15B H 0.0786 -0.0852 0.4094 0.088 Uiso 1 calc R
H15C H 0.0650 -0.0897 0.3600 0.088 Uiso 1 calc R
C16 C 0.3556(12) -0.2072(18) 0.3401(6) 0.052(4) Uani 1 d .
H16 H 0.3395 -0.2920 0.3383 0.062 Uiso 1 calc R
C17 C 0.4058(13) -0.1870(19) 0.3818(7) 0.064(5) Uani 1 d .
H17A H 0.3676 -0.2059 0.4044 0.096 Uiso 1 calc R
H17B H 0.4238 -0.1048 0.3840 0.096 Uiso 1 calc R
H17C H 0.4580 -0.2372 0.3837 0.096 Uiso 1 calc R
C18 C 0.4125(14) -0.179(2) 0.3041(7) 0.074(6) Uani 1 d .
H18A H 0.3788 -0.1928 0.2779 0.110 Uiso 1 calc R
H18B H 0.4647 -0.2292 0.3054 0.110 Uiso 1 calc R
H18C H 0.4307 -0.0967 0.3056 0.110 Uiso 1 calc R
C19 C 0.7865(10) 0.6421(15) 0.4528(5) 0.039(4) Uani 1 d .
H19 H 0.7427 0.6209 0.4299 0.047 Uiso 1 calc R
C20 C 0.8696(11) 0.5632(16) 0.4472(5) 0.047(4) Uani 1 d .
H20A H 0.8540 0.4809 0.4510 0.071 Uiso 1 calc R
H20B H 0.9162 0.5853 0.4677 0.071 Uiso 1 calc R
H20C H 0.8905 0.5743 0.4193 0.071 Uiso 1 calc R
C21 C 0.8089(14) 0.7707(16) 0.4470(6) 0.056(5) Uani 1 d .
H21A H 0.7563 0.8184 0.4506 0.085 Uiso 1 calc R
H21B H 0.8295 0.7827 0.4191 0.085 Uiso 1 calc R
H21C H 0.8552 0.7937 0.4675 0.085 Uiso 1 calc R
C22 C 0.7999(11) 0.6427(16) 0.5498(5) 0.044(4) Uani 1 d .
H22 H 0.7618 0.6200 0.5728 0.053 Uiso 1 calc R
C23 C 0.8842(12) 0.5638(18) 0.5555(5) 0.052(5) Uani 1 d .
H23A H 0.8680 0.4817 0.5508 0.078 Uiso 1 calc R
H23B H 0.9098 0.5729 0.5838 0.078 Uiso 1 calc R
H23C H 0.9273 0.5876 0.5356 0.078 Uiso 1 calc R
C24 C 0.8202(15) 0.7702(17) 0.5567(6) 0.062(5) Uani 1 d .
H24A H 0.7660 0.8160 0.5529 0.092 Uiso 1 calc R
H24B H 0.8626 0.7961 0.5368 0.092 Uiso 1 calc R
H24C H 0.8454 0.7815 0.5849 0.092 Uiso 1 calc R
C25 C 0.6340(12) 0.7012(16) 0.5019(5) 0.046(4) Uani 1 d .
H25 H 0.6515 0.7856 0.5015 0.055 Uiso 1 calc R
C26 C 0.5824(13) 0.680(2) 0.5404(6) 0.064(5) Uani 1 d .
H26A H 0.6204 0.6952 0.5652 0.096 Uiso 1 calc R
H26B H 0.5619 0.5991 0.5407 0.096 Uiso 1 calc R
H26C H 0.5318 0.7333 0.5401 0.096 Uiso 1 calc R
C27 C 0.5738(11) 0.6776(16) 0.4637(6) 0.052(5) Uani 1 d .
H27A H 0.6062 0.6907 0.4387 0.079 Uiso 1 calc R
H27B H 0.5231 0.7305 0.4636 0.079 Uiso 1 calc R
H27C H 0.5532 0.5963 0.4642 0.079 Uiso 1 calc R

loop_
_atom_site_aniso_label
_atom_site_aniso_U_11
_atom_site_aniso_U_22
_atom_site_aniso_U_33
_atom_site_aniso_U_23
_atom_site_aniso_U_13
_atom_site_aniso_U_12
I1 0.0462(6) 0.0471(6) 0.0566(7) 0.0027(5) 0.0075(5) 0.0010(5)
I2 0.0510(7) 0.0492(7) 0.0587(8) 0.0002(6) 0.0071(5) -0.0015(5)
I3 0.0396(6) 0.0440(6) 0.0668(8) 0.0015(6) 0.0038(5) -0.0020(5)
I4 0.0632(8) 0.0631(8) 0.0438(7) -0.0023(6) -0.0108(6) -0.0042(6)
I5 0.0729(8) 0.0434(6) 0.0403(6) -0.0016(5) 0.0000(5) 0.0031(6)
I6 0.0654(8) 0.0590(8) 0.0486(7) 0.0005(6) 0.0146(6) -0.0069(6)
I7 0.0542(7) 0.0568(7) 0.0519(7) 0.0011(6) 0.0040(5) -0.0059(6)
I8 0.0597(10) 0.0420(9) 0.0471(9) -0.0010(7) 0.0030(7) 0.0022(7)
I9 0.0568(8) 0.0608(8) 0.0737(9) 0.0037(7) -0.0005(6) 0.0081(6)
I10 0.0387(6) 0.0600(7) 0.0457(6) 0.0030(5) -0.0016(5) -0.0036(5)
I11 0.0468(7) 0.0652(8) 0.0573(7) 0.0005(6) 0.0039(5) 0.0085(6)
I12 0.0329(7) 0.0477(8) 0.0348(7) 0.0000(7) 0.0005(5) -0.0001(6)
I13 0.0462(6) 0.0510(7) 0.0500(7) 0.0000(5) -0.0006(5) 0.0087(5)
P1 0.038(2) 0.052(3) 0.031(2) -0.0024(19) -0.0013(17) 0.0065(19)
P2 0.045(2) 0.042(2) 0.033(2) -0.0003(18) 0.0008(18) 0.0046(18)
P3 0.038(2) 0.037(2) 0.032(2) -0.0041(17) 0.0007(16) 0.0009(17)
C1 0.065(11) 0.048(10) 0.037(9) -0.003(8) -0.006(8) -0.006(9)
C2 0.119(19) 0.043(11) 0.058(13) 0.009(10) -0.026(12) -0.024(12)
C3 0.054(11) 0.078(14) 0.036(10) -0.004(9) -0.017(8) 0.004(10)
C4 0.057(10) 0.049(10) 0.028(8) 0.007(7) -0.005(7) -0.013(8)
C5 0.074(13) 0.038(10) 0.065(13) 0.020(9) 0.005(10) -0.016(9)
C6 0.061(12) 0.075(13) 0.042(10) 0.001(10) 0.021(9) 0.006(10)
C7 0.061(10) 0.021(7) 0.039(9) -0.003(7) -0.001(8) 0.005(7)
C8 0.044(10) 0.065(13) 0.069(13) 0.002(11) -0.011(9) 0.002(9)
C9 0.068(14) 0.12(2) 0.058(13) 0.022(14) 0.035(11) 0.024(14)
C10 0.049(10) 0.063(11) 0.031(9) -0.003(8) -0.002(7) -0.007(9)
C11 0.057(12) 0.12(2) 0.041(11) 0.009(12) -0.015(9) 0.028(12)
C12 0.105(19) 0.096(18) 0.054(13) -0.014(13) -0.017(13) -0.037(15)
C13 0.058(11) 0.051(10) 0.036(9) -0.007(8) 0.011(8) 0.014(8)
C14 0.111(19) 0.056(13) 0.079(16) 0.038(12) 0.040(14) 0.012(12)
C15 0.058(11) 0.074(14) 0.044(11) 0.008(10) 0.018(9) 0.016(10)
C16 0.055(11) 0.056(11) 0.043(10) 0.000(9) -0.009(8) 0.015(9)
C17 0.058(12) 0.060(12) 0.072(14) -0.014(11) -0.008(10) 0.017(10)
C18 0.058(13) 0.080(16) 0.083(16) 0.004(13) 0.012(11) -0.003(11)
C19 0.036(8) 0.051(10) 0.028(8) -0.007(7) 0.000(6) 0.008(7)
C20 0.043(9) 0.060(11) 0.039(9) -0.012(8) 0.008(7) 0.008(8)
C21 0.081(14) 0.051(11) 0.039(9) 0.008(8) 0.014(9) 0.033(10)
C22 0.048(9) 0.054(10) 0.029(8) 0.003(8) 0.004(7) 0.003(8)
C23 0.057(11) 0.070(12) 0.027(8) -0.015(8) -0.007(7) 0.009(9)
C24 0.080(14) 0.058(12) 0.045(11) -0.007(9) -0.012(10) -0.010(10)
C25 0.056(10) 0.052(10) 0.031(8) 0.002(8) 0.006(7) 0.014(8)
C26 0.061(12) 0.071(14) 0.062(13) 0.005(11) 0.024(10) 0.018(10)
C27 0.039(9) 0.041(10) 0.076(13) 0.000(9) -0.008(9) 0.008(7)

loop_
_atom_type_symbol
_atom_type_description
_atom_type_scat_dispersion_real
_atom_type_scat_dispersion_imag
_atom_type_scat_source
C C 0.0033 0.0016 'International Tables Vol C Tables 4.2.6.8 and 6.1.1.4'
H H 0.0000 0.0000 'International Tables Vol C Tables 4.2.6.8 and 6.1.1.4'
P P 0.1023 0.0942 'International Tables Vol C Tables 4.2.6.8 and 6.1.1.4'
I I -0.4742 1.8119 'International Tables Vol C Tables 4.2.6.8 and 6.1.1.4'

loop_
_geom_angle_atom_site_label_1
_geom_angle_atom_site_label_2
_geom_angle_atom_site_label_3
_geom_angle
_geom_angle_site_symmetry_1
_geom_angle_site_symmetry_3
I4 I5 I6 176.72(6) . .
I7 I8 I7 180.0 . 3_656
I9 I10 I11 178.50(6) . .
I13 I12 I13 180.0 3_776 .
C7 P1 C4 108.4(8) . .
C7 P1 C1 109.9(8) . .
C4 P1 C1 117.3(8) . .
C7 P1 I1 108.8(6) . .
C4 P1 I1 106.4(6) . .
C1 P1 I1 105.7(6) . .
C13 P2 C16 109.6(8) . .
C13 P2 C10 115.7(9) . .
C16 P2 C10 108.2(8) . .
C13 P2 I2 106.2(6) . .
C16 P2 I2 108.6(7) . .
C10 P2 I2 108.3(6) . .
C25 P3 C19 108.2(7) . .
C25 P3 C22 108.9(8) . .
C19 P3 C22 116.3(8) . .
C25 P3 I3 108.7(7) . .
C19 P3 I3 107.1(6) . .
C22 P3 I3 107.4(6) . .
C3 C1 C2 112.1(17) . .
C3 C1 P1 114.1(12) . .
C2 C1 P1 109.4(13) . .
C6 C4 C5 112.2(16) . .
C6 C4 P1 112.8(12) . .
C5 C4 P1 111.0(13) . .
C8 C7 C9 110.8(17) . .
C8 C7 P1 113.2(12) . .
C9 C7 P1 110.3(13) . .
C12 C10 C11 112.7(18) . .
C12 C10 P2 112.9(14) . .
C11 C10 P2 113.6(13) . .
C15 C13 C14 113.7(17) . .
C15 C13 P2 112.9(13) . .
C14 C13 P2 110.5(12) . .
C18 C16 C17 111.3(18) . .
C18 C16 P2 110.4(14) . .
C17 C16 P2 111.1(13) . .
C21 C19 C20 110.6(14) . .
C21 C19 P3 112.7(11) . .
C20 C19 P3 113.1(11) . .
C24 C22 C23 112.2(16) . .
C24 C22 P3 113.4(12) . .
C23 C22 P3 114.2(11) . .
C26 C25 C27 108.7(17) . .
C26 C25 P3 112.4(13) . .
C27 C25 P3 111.5(12) . .

loop_
_geom_bond_atom_site_label_1
_geom_bond_atom_site_label_2
_geom_bond_distance
_geom_bond_site_symmetry_2
I1 P1 2.383(5) .
I2 P2 2.393(5) .
I3 P3 2.387(4) .
I4 I5 2.905(2) .
I5 I6 2.925(2) .
I7 I8 2.9222(15) .
I8 I7 2.9222(15) 3_656
I9 I10 2.878(2) .
I10 I11 2.898(2) .
I12 I13 2.8782(19) 3_776
I12 I13 2.8782(19) .
P1 C7 1.798(16) .
P1 C4 1.819(16) .
P1 C1 1.837(17) .
P2 C13 1.806(17) .
P2 C16 1.829(18) .
P2 C10 1.830(16) .
P3 C25 1.789(17) .
P3 C19 1.823(16) .
P3 C22 1.826(16) .
C1 C3 1.50(3) .
C1 C2 1.55(2) .
C4 C6 1.52(3) .
C4 C5 1.54(2) .
C7 C8 1.53(2) .
C7 C9 1.53(2) .
C10 C12 1.49(3) .
C10 C11 1.53(3) .
C13 C15 1.53(2) .
C13 C14 1.60(3) .
C16 C18 1.51(3) .
C16 C17 1.52(3) .
C19 C21 1.51(2) .
C19 C20 1.56(2) .
C22 C24 1.49(2) .
C22 C23 1.56(2) .
C25 C26 1.51(2) .
C25 C27 1.51(2) .
